data_4336770
loop_
_publ_author_name
'Junichi Nishijo'
'Masaya Enomoto'

_publ_section_title
;
 A Series of Weak Ferromagnets Based on a Chromium-Acetylide-TTF Type
 Complex: Correlation of the Structures and Magnetic Properties and Origin
 of the Weak Ferromagnetism
;
_journal_name_full 'Inorganic Chemistry'
_journal_page_first 13263
_journal_page_last 13268
_journal_paper_doi 10.1021/ic402217c
_journal_volume 52
_journal_year 2013
_chemical_formula_moiety 'C32 H38 Cr N4 S12 2+, 2(Cl O4 1-), 2(C6 H5 F), C2 H3 N'
_chemical_formula_sum 'C46 H51 Cl2 Cr F2 N5 O8 S12'
_chemical_formula_weight 1347.54
_chemical_name_common '[CrCyclam(C2MeEDT-TTF)2][ClO4]2(PhF)2(CH3CN) '
_chemical_name_systematic
; 
 ? 
;
_space_group_IT_number 15
_symmetry_cell_setting monoclinic
_symmetry_space_group_name_Hall '-C 2yc'
_symmetry_space_group_name_H-M 'C 1 2/c 1'
_atom_sites_solution_hydrogens geom
_atom_sites_solution_primary direct
_atom_sites_solution_secondary difmap
_audit_creation_method SHELXL-97
_cell_angle_alpha 90.00
_cell_angle_beta 102.178(3)
_cell_angle_gamma 90.00
_cell_formula_units_Z 4
_cell_length_a 33.087(3)
_cell_length_b 11.5145(10)
_cell_length_c 16.0359(16)
_cell_measurement_reflns_used 9826
_cell_measurement_temperature 293(2)
_cell_measurement_theta_max 30.4108
_cell_measurement_theta_min 1.9909
_cell_volume 5971.9(10)
_computing_cell_refinement 'CrystalClear (Rigaku/MSC Inc., 2006)'
_computing_data_collection 'CrystalClear (Rigaku/MSC Inc., 2006)'
_computing_data_reduction 'CrystalClear (Rigaku/MSC Inc., 2006)'
_computing_structure_refinement 'SHELXL-97 (Sheldrick, 1997)'
_computing_structure_solution 'SIR2004 (M. C. Burla et al.)'
_diffrn_ambient_temperature 293(2)
_diffrn_detector_area_resol_mean 14.7059
_diffrn_measured_fraction_theta_full 0.995
_diffrn_measured_fraction_theta_max 0.995
_diffrn_measurement_details
;
scan:
    Number of images: 360
               Slice: -80.0000 - 100.0000
         Image width: 0.5000
            Exp time: 8.0000
       Rotation axis: Phi
               Omega: 0.0000
                 Chi: 0.0000
                 Phi: 0.0000
                 XTD: 34.9852
              2theta: 10.2199
scan:
    Number of images: 98
               Slice: -29.5000 - 19.5000
         Image width: 0.5000
            Exp time: 8.0000
       Rotation axis: Omega
               Omega: 0.0000
                 Chi: 90.0000
                 Phi: 0.0000
                 XTD: 34.9852
              2theta: 10.2199
scan:
    Number of images: 98
               Slice: -29.5000 - 19.5000
         Image width: 0.5000
            Exp time: 8.0000
       Rotation axis: Omega
               Omega: 0.0000
                 Chi: 90.0000
                 Phi: 90.0000
                 XTD: 34.9852
              2theta: 10.2199
scan:
    Number of images: 98
               Slice: -29.5000 - 19.5000
         Image width: 0.5000
            Exp time: 8.0000
       Rotation axis: Omega
               Omega: 0.0000
                 Chi: 90.0000
                 Phi: 180.0000
                 XTD: 34.9852
              2theta: 10.2199

;
_diffrn_measurement_device_details
;
AFC7: Eulerian 3 circle
;
_diffrn_measurement_device_type 'Rigaku AFC7R with CCD detector'
_diffrn_measurement_method dtprofit.ref
_diffrn_radiation_monochromator graphite
_diffrn_radiation_source 'fine-focus sealed tube'
_diffrn_radiation_type MoK\a
_diffrn_radiation_wavelength 0.71073
_diffrn_reflns_av_R_equivalents 0.0204
_diffrn_reflns_av_sigmaI/netI 0.0192
_diffrn_reflns_limit_h_max 33
_diffrn_reflns_limit_h_min -43
_diffrn_reflns_limit_k_max 15
_diffrn_reflns_limit_k_min -15
_diffrn_reflns_limit_l_max 20
_diffrn_reflns_limit_l_min -21
_diffrn_reflns_number 29196
_diffrn_reflns_theta_full 28.8
_diffrn_reflns_theta_max 28.8
_diffrn_reflns_theta_min 2.21
_exptl_absorpt_coefficient_mu 0.760
_exptl_absorpt_correction_T_max 0.9107
_exptl_absorpt_correction_T_min 0.8676
_exptl_absorpt_correction_type numerical
_exptl_absorpt_process_details
; 
 CrystalClear-SM 1.3.6 SP3 r6 (Rigaku/MSC Inc., 2006) 
;
_exptl_crystal_colour black
_exptl_crystal_density_diffrn 1.499
_exptl_crystal_description block
_exptl_crystal_F_000 2776
_exptl_crystal_size_max 0.15
_exptl_crystal_size_mid 0.15
_exptl_crystal_size_min 0.15
_refine_diff_density_max 1.302
_refine_diff_density_min -0.707
_refine_diff_density_rms 0.106
_refine_ls_extinction_method none
_refine_ls_goodness_of_fit_ref 1.111
_refine_ls_hydrogen_treatment mixed
_refine_ls_matrix_type full
_refine_ls_number_parameters 308
_refine_ls_number_reflns 7467
_refine_ls_number_restraints 10
_refine_ls_restrained_S_all 1.112
_refine_ls_R_factor_all 0.0884
_refine_ls_R_factor_gt 0.0762
_refine_ls_shift/su_max 0.034
_refine_ls_shift/su_mean 0.013
_refine_ls_structure_factor_coef Fsqd
_refine_ls_weighting_details 'calc w=1/[\s^2^(Fo^2^)+(0.1513P)^2^+4.4254P] where P=(Fo^2^+2Fc^2^)/3'
_refine_ls_weighting_scheme calc
_refine_ls_wR_factor_gt 0.2251
_refine_ls_wR_factor_ref 0.2435
_reflns_number_gt 6107
_reflns_number_total 7467
_reflns_threshold_expression >2sigma(I)
_cod_data_source_file ic402217c_si_001_2.cif
_cod_data_source_block '[CrCyclam(C2MeEDT-TTF)2][ClO4]2(PhF)2(CH3CN)'
_cod_original_cell_volume 5971.8(10)
_cod_database_code 4336770

loop_
_symmetry_equiv_pos_as_xyz
'x, y, z'
'-x, y, -z+1/2'
'x+1/2, y+1/2, z'
'-x+1/2, y+1/2, -z+1/2'
'-x, -y, -z'
'x, -y, z-1/2'
'-x+1/2, -y+1/2, -z'
'x+1/2, -y+1/2, z-1/2'

loop_
_atom_site_label
_atom_site_type_symbol
_atom_site_fract_x
_atom_site_fract_y
_atom_site_fract_z
_atom_site_U_iso_or_equiv
_atom_site_adp_type
_atom_site_occupancy
_atom_site_symmetry_multiplicity
_atom_site_calc_flag
_atom_site_refinement_flags
Cr1 Cr 0.2500 0.2500 0.5000 0.03752(19) Uani 1 2 d S
N1 N 0.22459(8) 0.0873(2) 0.46860(17) 0.0465(5) Uani 1 1 d .
H1 H 0.2428 0.0470 0.4443 0.056 Uiso 1 1 calc R
N2 N 0.26769(8) 0.1855(2) 0.62266(15) 0.0456(5) Uani 1 1 d .
H2 H 0.2486 0.2105 0.6521 0.055 Uiso 1 1 calc R
S1 S 0.42152(2) 0.16658(10) 0.50308(6) 0.0643(3) Uani 1 1 d .
S2 S 0.42823(2) 0.07178(10) 0.33730(6) 0.0638(3) Uani 1 1 d .
S3 S 0.52110(3) 0.19062(12) 0.55444(7) 0.0759(3) Uani 1 1 d .
S4 S 0.52714(3) 0.09604(13) 0.38763(7) 0.0807(4) Uani 1 1 d .
S5 S 0.61003(4) 0.23380(14) 0.61304(10) 0.0922(4) Uani 1 1 d .
S6 S 0.61663(3) 0.12183(19) 0.41169(9) 0.1053(6) Uani 1 1 d .
C1 C 0.22346(11) 0.0292(3) 0.5510(2) 0.0566(8) Uani 1 1 d .
H1A H 0.2209 -0.0541 0.5428 0.068 Uiso 1 1 calc R
H1B H 0.1998 0.0565 0.5724 0.068 Uiso 1 1 calc R
C2 C 0.26350(10) 0.0576(3) 0.6153(2) 0.0548(7) Uani 1 1 d .
H2A H 0.2627 0.0242 0.6704 0.066 Uiso 1 1 calc R
H2B H 0.2870 0.0250 0.5961 0.066 Uiso 1 1 calc R
C3 C 0.30880(11) 0.2236(3) 0.6713(2) 0.0563(8) Uani 1 1 d .
H3A H 0.3301 0.1914 0.6448 0.068 Uiso 1 1 calc R
H3B H 0.3131 0.1931 0.7289 0.068 Uiso 1 1 calc R
C4 C 0.31325(12) 0.3537(3) 0.6754(2) 0.0599(8) Uani 1 1 d .
H4A H 0.3380 0.3725 0.7175 0.072 Uiso 1 1 calc R
H4B H 0.2899 0.3855 0.6956 0.072 Uiso 1 1 calc R
C5 C 0.31577(10) 0.4148(3) 0.5924(2) 0.0567(8) Uani 1 1 d .
H5A H 0.3243 0.4947 0.6044 0.068 Uiso 1 1 calc R
H5B H 0.3364 0.3768 0.5670 0.068 Uiso 1 1 calc R
C6 C 0.30520(8) 0.1938(3) 0.47160(19) 0.0441(6) Uani 1 1 d .
C7 C 0.33734(9) 0.1670(3) 0.4525(2) 0.0475(6) Uani 1 1 d .
C8 C 0.34337(10) 0.0647(4) 0.2821(2) 0.0617(9) Uani 1 1 d .
H8A H 0.3188 0.0538 0.3040 0.092 Uiso 1 1 calc R
H8B H 0.3496 -0.0058 0.2553 0.092 Uiso 1 1 calc R
H8C H 0.3390 0.1264 0.2409 0.092 Uiso 1 1 calc R
C9 C 0.37519(8) 0.1385(3) 0.4291(2) 0.0486(7) Uani 1 1 d .
C10 C 0.37846(9) 0.0948(3) 0.3532(2) 0.0512(7) Uani 1 1 d .
C11 C 0.45352(9) 0.1250(4) 0.4353(2) 0.0604(9) Uani 1 1 d .
C12 C 0.49568(10) 0.1353(4) 0.4575(3) 0.0672(10) Uani 1 1 d .
C13 C 0.57017(10) 0.1850(4) 0.5308(3) 0.0695(10) Uani 1 1 d .
C14 C 0.57293(10) 0.1410(5) 0.4547(3) 0.0723(11) Uani 1 1 d .
C15 C 0.65070(14) 0.2531(5) 0.5522(5) 0.0978(19) Uani 1 1 d .
H15A H 0.6434 0.3182 0.5136 0.117 Uiso 1 1 calc R
H15B H 0.6763 0.2723 0.5915 0.117 Uiso 1 1 calc R
C16 C 0.65766(12) 0.1500(5) 0.5022(4) 0.0877(15) Uani 1 1 d .
H16A H 0.6611 0.0825 0.5393 0.105 Uiso 1 1 calc R
H16B H 0.6832 0.1606 0.4825 0.105 Uiso 1 1 calc R
Cl1 Cl 0.23240(3) -0.18649(8) 0.33204(6) 0.0590(2) Uani 1 1 d .
O1 O 0.20837(15) -0.1495(5) 0.2514(3) 0.1213(15) Uani 1 1 d .
O2 O 0.26011(11) -0.0947(3) 0.3598(3) 0.1035(13) Uani 1 1 d .
O3 O 0.25385(12) -0.2869(3) 0.3146(3) 0.1031(12) Uani 1 1 d .
O4 O 0.2064(2) -0.2078(6) 0.3856(4) 0.156(2) Uani 1 1 d .
C93 C 0.0507(7) 0.0503(17) 0.5753(15) 0.270(8) Uiso 1 1 d D
H93 H 0.0339 0.0370 0.5218 0.325 Uiso 1 1 calc R
C94 C 0.0318(7) 0.0720(19) 0.6423(15) 0.277(9) Uiso 1 1 d D
H94 H 0.0039 0.0547 0.6365 0.333 Uiso 1 1 calc R
C95 C 0.0538(7) 0.120(2) 0.7197(17) 0.339(12) Uiso 1 1 d D
H95 H 0.0405 0.1543 0.7591 0.407 Uiso 1 1 calc R
C96 C 0.0982(6) 0.1122(13) 0.7331(11) 0.225(6) Uiso 1 1 d D
H96 H 0.1161 0.1272 0.7851 0.270 Uiso 1 1 calc R
C97 C 0.1109(5) 0.0807(11) 0.6618(11) 0.211(5) Uiso 1 1 d D
H97 H 0.1395 0.0832 0.6699 0.253 Uiso 1 1 calc R
C98 C 0.0935(8) 0.0471(18) 0.5829(16) 0.310(11) Uiso 1 1 d D
F5 F 0.1058(8) 0.019(3) 0.5240(18) 0.333(14) Uiso 1 1 d .
N90 N 0.5000 0.41(3) 0.7500 0.325(24) Uiso 1 2 d S
C91 C 0.5290(13) 0.346(4) 0.769(3) 0.271(16) Uiso 0.50 1 d PD
C92 C 0.5355(12) 0.218(4) 0.769(2) 0.287(18) Uiso 0.50 1 d PD
H92A H 0.5217 0.1822 0.8098 0.431 Uiso 0.50 1 calc PR
H92B H 0.5646 0.2011 0.7849 0.431 Uiso 0.50 1 calc PR
H92C H 0.5245 0.1870 0.7135 0.431 Uiso 0.50 1 calc PR

loop_
_atom_site_aniso_label
_atom_site_aniso_U_11
_atom_site_aniso_U_22
_atom_site_aniso_U_33
_atom_site_aniso_U_23
_atom_site_aniso_U_13
_atom_site_aniso_U_12
Cr1 0.0260(3) 0.0480(4) 0.0395(3) 0.0017(2) 0.0090(2) 0.0042(2)
N1 0.0390(13) 0.0513(14) 0.0487(13) -0.0015(11) 0.0080(10) 0.0003(9)
N2 0.0398(13) 0.0562(15) 0.0400(12) 0.0044(10) 0.0064(9) 0.0055(10)
S1 0.0314(4) 0.0990(7) 0.0624(5) -0.0198(5) 0.0097(3) 0.0028(4)
S2 0.0340(4) 0.1012(7) 0.0586(5) -0.0125(5) 0.0153(3) 0.0054(4)
S3 0.0348(5) 0.1147(9) 0.0775(7) -0.0210(6) 0.0105(4) -0.0013(4)
S4 0.0328(5) 0.1437(11) 0.0676(6) -0.0085(6) 0.0153(4) 0.0021(5)
S5 0.0459(6) 0.1177(10) 0.1048(9) -0.0080(7) -0.0023(6) -0.0184(5)
S6 0.0360(5) 0.1949(17) 0.0904(8) 0.0180(9) 0.0256(5) 0.0017(7)
C1 0.0541(19) 0.0559(18) 0.0605(19) 0.0095(15) 0.0134(14) -0.0047(13)
C2 0.0521(18) 0.0564(18) 0.0539(17) 0.0137(14) 0.0069(13) 0.0041(13)
C3 0.0477(18) 0.068(2) 0.0484(16) 0.0029(15) 0.0000(13) 0.0087(14)
C4 0.056(2) 0.068(2) 0.0495(17) -0.0048(15) -0.0028(14) -0.0026(15)
C5 0.0414(16) 0.064(2) 0.0597(19) -0.0064(15) 0.0002(13) -0.0082(13)
C6 0.0317(13) 0.0548(16) 0.0465(14) 0.0031(12) 0.0100(10) 0.0052(10)
C7 0.0328(14) 0.0572(17) 0.0520(16) -0.0020(13) 0.0074(11) 0.0041(11)
C8 0.0402(17) 0.088(3) 0.0553(18) -0.0048(17) 0.0057(13) 0.0022(15)
C9 0.0269(13) 0.0616(18) 0.0582(17) -0.0026(14) 0.0109(11) 0.0017(11)
C10 0.0323(14) 0.0658(19) 0.0570(18) -0.0030(14) 0.0125(12) 0.0011(11)
C11 0.0270(14) 0.093(3) 0.0603(19) -0.0077(18) 0.0085(12) 0.0037(14)
C12 0.0285(16) 0.102(3) 0.072(2) -0.005(2) 0.0131(14) 0.0023(15)
C13 0.0288(16) 0.099(3) 0.080(3) 0.004(2) 0.0091(15) -0.0061(15)
C14 0.0312(16) 0.115(3) 0.073(2) 0.012(2) 0.0156(15) -0.0004(17)
C15 0.038(2) 0.098(4) 0.149(5) 0.029(3) 0.003(3) -0.0138(19)
C16 0.0369(19) 0.113(4) 0.112(4) 0.036(3) 0.013(2) -0.0042(19)
Cl1 0.0546(5) 0.0633(5) 0.0609(5) -0.0053(4) 0.0163(4) -0.0028(3)
O1 0.114(3) 0.152(4) 0.087(3) 0.013(3) -0.004(2) 0.020(3)
O2 0.072(2) 0.079(2) 0.156(4) -0.038(2) 0.015(2) -0.0088(16)
O3 0.095(3) 0.071(2) 0.146(3) -0.023(2) 0.032(2) 0.0079(18)
O4 0.201(6) 0.154(4) 0.154(4) 0.001(4) 0.129(4) -0.034(4)

loop_
_atom_type_symbol
_atom_type_description
_atom_type_scat_dispersion_real
_atom_type_scat_dispersion_imag
_atom_type_scat_source
C C 0.0033 0.0016 'International Tables Vol C Tables 4.2.6.8 and 6.1.1.4'
H H 0.0000 0.0000 'International Tables Vol C Tables 4.2.6.8 and 6.1.1.4'
N N 0.0061 0.0033 'International Tables Vol C Tables 4.2.6.8 and 6.1.1.4'
O O 0.0106 0.0060 'International Tables Vol C Tables 4.2.6.8 and 6.1.1.4'
F F 0.0171 0.0103 'International Tables Vol C Tables 4.2.6.8 and 6.1.1.4'
S S 0.1246 0.1234 'International Tables Vol C Tables 4.2.6.8 and 6.1.1.4'
Cl Cl 0.1484 0.1585 'International Tables Vol C Tables 4.2.6.8 and 6.1.1.4'
Cr Cr 0.3209 0.6236 'International Tables Vol C Tables 4.2.6.8 and 6.1.1.4'

loop_
_geom_angle_atom_site_label_1
_geom_angle_atom_site_label_2
_geom_angle_atom_site_label_3
_geom_angle
_geom_angle_site_symmetry_1
_geom_angle_site_symmetry_3
N2 Cr1 N2 180.0 7_556 .
N2 Cr1 N1 85.72(10) 7_556 7_556
N2 Cr1 N1 94.28(10) . 7_556
N2 Cr1 N1 94.28(10) 7_556 .
N2 Cr1 N1 85.72(10) . .
N1 Cr1 N1 179.999(1) 7_556 .
N2 Cr1 C6 89.35(11) 7_556 .
N2 Cr1 C6 90.65(11) . .
N1 Cr1 C6 90.26(11) 7_556 .
N1 Cr1 C6 89.74(11) . .
N2 Cr1 C6 90.65(11) 7_556 7_556
N2 Cr1 C6 89.36(11) . 7_556
N1 Cr1 C6 89.74(11) 7_556 7_556
N1 Cr1 C6 90.26(11) . 7_556
C6 Cr1 C6 179.999(1) . 7_556
C5 N1 C1 113.1(3) 7_556 .
C5 N1 Cr1 116.0(2) 7_556 .
C1 N1 Cr1 106.0(2) . .
C2 N2 C3 113.3(2) . .
C2 N2 Cr1 106.15(19) . .
C3 N2 Cr1 116.0(2) . .
C11 S1 C9 94.97(16) . .
C11 S2 C10 96.01(15) . .
C12 S3 C13 95.14(18) . .
C14 S4 C12 94.94(19) . .
C13 S5 C15 99.2(3) . .
C14 S6 C16 101.9(2) . .
N1 C1 C2 108.8(3) . .
N2 C2 C1 108.6(3) . .
N2 C3 C4 112.8(3) . .
C3 C4 C5 116.4(3) . .
N1 C5 C4 111.2(3) 7_556 .
C7 C6 Cr1 176.2(3) . .
C6 C7 C9 178.5(4) . .
C10 C9 C7 124.8(3) . .
C10 C9 S1 117.1(2) . .
C7 C9 S1 118.1(2) . .
C9 C10 C8 125.7(3) . .
C9 C10 S2 116.7(2) . .
C8 C10 S2 117.6(2) . .
C12 C11 S2 122.5(3) . .
C12 C11 S1 122.4(3) . .
S2 C11 S1 115.11(17) . .
C11 C12 S3 122.8(3) . .
C11 C12 S4 121.6(3) . .
S3 C12 S4 115.55(19) . .
C14 C13 S3 117.2(3) . .
C14 C13 S5 128.4(3) . .
S3 C13 S5 114.4(3) . .
C13 C14 S4 117.1(3) . .
C13 C14 S6 129.0(3) . .
S4 C14 S6 113.9(3) . .
C16 C15 S5 114.0(3) . .
C15 C16 S6 113.9(4) . .
O4 Cl1 O2 113.0(3) . .
O4 Cl1 O3 112.8(4) . .
O2 Cl1 O3 110.8(2) . .
O4 Cl1 O1 108.6(4) . .
O2 Cl1 O1 105.2(3) . .
O3 Cl1 O1 105.7(3) . .
C94 C93 C98 124(2) . .
C93 C94 C95 122(2) . .
C94 C95 C96 115(2) . .
C97 C96 C95 112(2) . .
C98 C97 C96 137(2) . .
F5 C98 C97 135(3) . .
F5 C98 C93 118(3) . .
C97 C98 C93 108(2) . .
C91 N90 C91 104(10) . 2_656
N90 C91 C92 136(10) . .
N90 C91 C91 38(10) . 2_656
C92 C91 C91 98(2) . 2_656

loop_
_geom_bond_atom_site_label_1
_geom_bond_atom_site_label_2
_geom_bond_distance
_geom_bond_site_symmetry_2
Cr1 N2 2.068(2) 7_556
Cr1 N2 2.068(2) .
Cr1 N1 2.072(3) 7_556
Cr1 N1 2.072(3) .
Cr1 C6 2.077(3) .
Cr1 C6 2.077(3) 7_556
N1 C5 1.480(4) 7_556
N1 C1 1.489(4) .
N2 C2 1.482(4) .
N2 C3 1.485(4) .
S1 C11 1.737(3) .
S1 C9 1.759(3) .
S2 C11 1.729(4) .
S2 C10 1.739(3) .
S3 C12 1.726(4) .
S3 C13 1.744(4) .
S4 C14 1.741(4) .
S4 C12 1.742(4) .
S5 C13 1.749(4) .
S5 C15 1.834(6) .
S6 C14 1.742(4) .
S6 C16 1.795(5) .
C1 C2 1.532(5) .
C3 C4 1.505(5) .
C4 C5 1.523(5) .
C5 N1 1.480(4) 7_556
C6 C7 1.207(4) .
C7 C9 1.420(4) .
C8 C10 1.486(5) .
C9 C10 1.342(5) .
C11 C12 1.370(5) .
C13 C14 1.343(6) .
C15 C16 1.478(9) .
Cl1 O4 1.360(4) .
Cl1 O2 1.409(3) .
Cl1 O3 1.415(4) .
Cl1 O1 1.432(4) .
C93 C94 1.373(16) .
C93 C98 1.397(17) .
C94 C95 1.412(16) .
C95 C96 1.443(16) .
C96 C97 1.348(14) .
C97 C98 1.332(17) .
C98 F5 1.15(3) .
N90 C91 1.2(2) .
N90 C91 1.2(2) 2_656
C91 C92 1.490(19) .
C91 C91 1.89(8) 2_656
